data_4083021
loop_
_publ_author_name
'Bayram, Melike'
'Bl\"aser, Dieter'
'W\"olper, Christoph'
'Schulz, Stephan'

_publ_contact_author
;
          Prof. Dr. Schulz, Stephan
          Fachbereich Chemie der
          Universit\"at Duisburg-Essen
          Campus Essen, Universit\"atsstr. 7
          D-45141 Essen, Germany
;
_publ_section_title
;
 Syntheses and Structures of Bis-Amidinate--Alane Complexes
;
_journal_issue 8
_journal_name_full Organometallics
_journal_page_first 2080
_journal_paper_doi 10.1021/om5002217
_journal_volume 33
_journal_year 2014
_chemical_absolute_configuration ad
_chemical_formula_moiety 'C19 H42 Al2 N4'
_chemical_formula_sum 'C19 H42 Al2 N4'
_chemical_formula_weight 380.52
_chemical_name_systematic
;
 ?
;
_space_group_crystal_system monoclinic
_space_group_IT_number 4
_space_group_name_Hall 'P 2yb'
_space_group_name_H-M_alt 'P 1 21 1'
_symmetry_space_group_name_Hall 'P 2yb'
_symmetry_space_group_name_H-M 'P 1 21 1'
_atom_sites_solution_hydrogens geom
_atom_sites_solution_primary direct
_atom_sites_solution_secondary difmap
_audit_creation_method SHELXL-2013
_cell_angle_alpha 90
_cell_angle_beta 98.4840(10)
_cell_angle_gamma 90
_cell_formula_units_Z 2
_cell_length_a 8.5270(2)
_cell_length_b 11.6905(3)
_cell_length_c 12.2380(3)
_cell_measurement_reflns_used 20550
_cell_measurement_temperature 100(1)
_cell_measurement_theta_max 30.46
_cell_measurement_theta_min 2.41
_cell_volume 1206.59(5)
_computing_cell_refinement 'BRUKER D8 KAPPA APEX 2 Vers. 3.0-2009'
_computing_data_collection 'BRUKER D8 KAPPA APEX 2 Vers. 3.0-2009'
_computing_data_reduction 'BRUKER D8 KAPPA APEX 2 Vers. 3.0-2009'
_computing_molecular_graphics 'BRUKER AXS Inc. 2008 Vers. 2008/4'
_computing_publication_material 'BRUKER AXS Inc. 2013 Vers. 2013/4'
_computing_structure_refinement 'BRUKER AXS Inc. 2013 Vers. 2013/4'
_computing_structure_solution 'BRUKER D8 KAPPA APEX 2 Vers. 3.0-2009'
_diffrn_ambient_temperature 100(1)
_diffrn_detector_area_resol_mean 512
_diffrn_measured_fraction_theta_full 1.000
_diffrn_measured_fraction_theta_max 0.998
_diffrn_measurement_device_type
; 
 Bruker D8 KAPPA series II with APEX II area detector system
;
_diffrn_measurement_method
;
 Data collection strategy APEX 2/COSMO
;
_diffrn_radiation_monochromator 'Triumph Goebel mirror'
_diffrn_radiation_type MoK\a
_diffrn_radiation_wavelength 0.71073
_diffrn_reflns_av_R_equivalents 0.0255
_diffrn_reflns_av_unetI/netI 0.0198
_diffrn_reflns_Laue_measured_fraction_full 1.000
_diffrn_reflns_Laue_measured_fraction_max 0.998
_diffrn_reflns_limit_h_max 12
_diffrn_reflns_limit_h_min -12
_diffrn_reflns_limit_k_max 16
_diffrn_reflns_limit_k_min -16
_diffrn_reflns_limit_l_max 17
_diffrn_reflns_limit_l_min -17
_diffrn_reflns_number 37756
_diffrn_reflns_point_group_measured_fraction_full 0.992
_diffrn_reflns_point_group_measured_fraction_max 0.989
_diffrn_reflns_theta_full 25.242
_diffrn_reflns_theta_max 30.565
_diffrn_reflns_theta_min 2.415
_diffrn_source 'sealed X-RAY tube'
_exptl_absorpt_coefficient_mu 0.129
_exptl_absorpt_correction_T_max 0.75
_exptl_absorpt_correction_T_min 0.67
_exptl_absorpt_correction_type multi-scan
_exptl_absorpt_process_details
; 
 BRUKER AXS SMART APEX 2 Vers. 3.0-2009
 R.H. Blessing, Acta Cryst. (1995) A51 33-38 
;
_exptl_crystal_colour colourless
_exptl_crystal_density_diffrn 1.047
_exptl_crystal_description block
_exptl_crystal_F_000 420
_exptl_crystal_size_max 0.430
_exptl_crystal_size_mid 0.340
_exptl_crystal_size_min 0.280
_refine_diff_density_max 0.269
_refine_diff_density_min -0.147
_refine_diff_density_rms 0.041
_refine_ls_abs_structure_details
;
 Flack x determined using 3087 quotients [(I+)-(I-)]/[(I+)+(I-)]
 (Parsons and Flack (2004), Acta Cryst. A60, s61).
;
_refine_ls_abs_structure_Flack 0.03(3)
_refine_ls_extinction_method none
_refine_ls_goodness_of_fit_ref 1.057
_refine_ls_hydrogen_treatment constr
_refine_ls_matrix_type full
_refine_ls_number_parameters 238
_refine_ls_number_reflns 7325
_refine_ls_number_restraints 1
_refine_ls_restrained_S_all 1.057
_refine_ls_R_factor_all 0.0343
_refine_ls_R_factor_gt 0.0301
_refine_ls_shift/su_max 0.001
_refine_ls_shift/su_mean 0.000
_refine_ls_structure_factor_coef Fsqd
_refine_ls_weighting_details 'w=1/[\s^2^(Fo^2^)+(0.0504P)^2^+0.0874P] where P=(Fo^2^+2Fc^2^)/3'
_refine_ls_weighting_scheme calc
_refine_ls_wR_factor_gt 0.0775
_refine_ls_wR_factor_ref 0.0803
_reflns_Friedel_coverage 0.897
_reflns_Friedel_fraction_full 0.985
_reflns_Friedel_fraction_max 0.979
_reflns_number_gt 6815
_reflns_number_total 7325
_reflns_threshold_expression 'I > 2\s(I)'
_cod_data_source_file om5002217_si_001.cif
_cod_data_source_block mb_062m
_cod_depositor_comments 'Adding full bibliography for 4083015--4083021.cif.'
_cod_database_code 4083021
_shelx_space_group_comment
;
The symmetry employed for this shelxl refinement is uniquely defined
by the following loop, which should always be used as a source of
symmetry information in preference to the above space-group names.
They are only intended as comments.
;
_shelx_estimated_absorpt_t_min 0.946
_shelx_estimated_absorpt_t_max 0.965
_shelxl_version_number 2013-4

loop_
_space_group_symop_operation_xyz
'x, y, z'
'-x, y+1/2, -z'

loop_
_atom_site_label
_atom_site_type_symbol
_atom_site_fract_x
_atom_site_fract_y
_atom_site_fract_z
_atom_site_U_iso_or_equiv
_atom_site_adp_type
_atom_site_occupancy
_atom_site_site_symmetry_order
_atom_site_calc_flag
_atom_site_refinement_flags_posn
_atom_site_refinement_flags_adp
Al1 Al 0.79773(5) 0.67477(4) 0.46503(3) 0.01898(9) Uani 1 1 d . .
Al2 Al 0.92525(5) 0.70457(4) 1.00681(3) 0.01998(10) Uani 1 1 d . .
N1 N 0.80690(16) 0.61534(11) 0.61337(10) 0.0214(2) Uani 1 1 d . .
N2 N 0.59236(13) 0.67829(12) 0.51200(10) 0.0219(2) Uani 1 1 d . .
N3 N 0.94561(15) 0.75811(12) 0.86005(10) 0.0232(2) Uani 1 1 d . .
N4 N 0.76391(16) 0.81574(12) 0.95579(10) 0.0227(2) Uani 1 1 d . .
C1 C 0.9076(2) 0.56133(15) 0.70513(13) 0.0292(3) Uani 1 1 d . .
H1A H 0.9317 0.4821 0.6845 0.035 Uiso 1 1 calc R U
H1B H 0.8503 0.5576 0.7697 0.035 Uiso 1 1 calc R U
C2 C 1.0616(2) 0.6267(2) 0.73643(14) 0.0374(4) Uani 1 1 d . .
H2A H 1.1211 0.6258 0.6728 0.045 Uiso 1 1 calc R U
H2B H 1.1267 0.5865 0.7984 0.045 Uiso 1 1 calc R U
C3 C 1.03963(19) 0.75009(18) 0.77006(13) 0.0318(4) Uani 1 1 d . .
H3A H 1.1448 0.7853 0.7935 0.038 Uiso 1 1 calc R U
H3B H 0.9863 0.7934 0.7056 0.038 Uiso 1 1 calc R U
C4 C 0.65161(18) 0.63277(12) 0.60951(12) 0.0207(3) Uani 1 1 d . .
C5 C 0.43094(17) 0.71928(15) 0.47300(14) 0.0264(3) Uani 1 1 d . .
C6 C 0.3097(2) 0.62189(18) 0.46283(16) 0.0344(4) Uani 1 1 d . .
H6A H 0.3032 0.5904 0.5363 0.052 Uiso 1 1 calc R U
H6B H 0.3427 0.5616 0.4154 0.052 Uiso 1 1 calc R U
H6C H 0.2055 0.6512 0.4303 0.052 Uiso 1 1 calc R U
C7 C 0.3826(2) 0.81601(19) 0.5455(2) 0.0466(6) Uani 1 1 d . .
H7A H 0.4603 0.8781 0.5487 0.070 Uiso 1 1 calc R U
H7B H 0.3789 0.7870 0.6202 0.070 Uiso 1 1 calc R U
H7C H 0.2778 0.8448 0.5139 0.070 Uiso 1 1 calc R U
C8 C 0.4386(2) 0.7665(2) 0.35691(18) 0.0438(5) Uani 1 1 d . .
H8A H 0.4704 0.7053 0.3100 0.066 Uiso 1 1 calc R U
H8B H 0.5162 0.8287 0.3616 0.066 Uiso 1 1 calc R U
H8C H 0.3340 0.7955 0.3250 0.066 Uiso 1 1 calc R U
C9 C 0.8267(2) 0.56437(16) 0.34902(14) 0.0321(4) Uani 1 1 d . .
H9A H 0.8324 0.6052 0.2798 0.048 Uiso 1 1 calc R U
H9B H 0.7371 0.5111 0.3386 0.048 Uiso 1 1 calc R U
H9C H 0.9253 0.5217 0.3708 0.048 Uiso 1 1 calc R U
C10 C 0.8897(2) 0.82683(15) 0.45170(14) 0.0283(3) Uani 1 1 d . .
H10A H 0.8679 0.8750 0.5133 0.042 Uiso 1 1 calc R U
H10B H 0.8426 0.8618 0.3817 0.042 Uiso 1 1 calc R U
H10C H 1.0045 0.8198 0.4534 0.042 Uiso 1 1 calc R U
C11 C 0.5634(2) 0.60336(15) 0.70358(14) 0.0305(3) Uani 1 1 d . .
H11A H 0.4524 0.6270 0.6850 0.046 Uiso 1 1 calc R U
H11B H 0.6119 0.6434 0.7705 0.046 Uiso 1 1 calc R U
H11C H 0.5685 0.5206 0.7165 0.046 Uiso 1 1 calc R U
C12 C 0.82139(17) 0.82686(13) 0.86064(12) 0.0222(3) Uani 1 1 d . .
C13 C 0.62241(19) 0.86897(13) 0.98996(13) 0.0249(3) Uani 1 1 d . .
C14 C 0.46969(19) 0.82730(15) 0.91860(15) 0.0294(3) Uani 1 1 d . .
H14A H 0.4652 0.7436 0.9210 0.044 Uiso 1 1 calc R U
H14B H 0.4689 0.8525 0.8421 0.044 Uiso 1 1 calc R U
H14C H 0.3775 0.8593 0.9472 0.044 Uiso 1 1 calc R U
C15 C 0.6205(3) 0.8291(2) 1.10848(15) 0.0398(4) Uani 1 1 d . .
H15A H 0.7158 0.8569 1.1556 0.060 Uiso 1 1 calc R U
H15B H 0.6183 0.7453 1.1106 0.060 Uiso 1 1 calc R U
H15C H 0.5261 0.8594 1.1354 0.060 Uiso 1 1 calc R U
C16 C 0.6306(2) 1.00015(15) 0.98964(18) 0.0366(4) Uani 1 1 d . .
H16A H 0.6162 1.0279 0.9132 0.055 Uiso 1 1 calc R U
H16B H 0.7341 1.0250 1.0278 0.055 Uiso 1 1 calc R U
H16C H 0.5466 1.0313 1.0277 0.055 Uiso 1 1 calc R U
C17 C 1.0899(2) 0.75221(15) 1.12689(14) 0.0302(3) Uani 1 1 d . .
H17A H 1.1126 0.8337 1.1191 0.045 Uiso 1 1 calc R U
H17B H 1.1866 0.7077 1.1237 0.045 Uiso 1 1 calc R U
H17C H 1.0531 0.7390 1.1980 0.045 Uiso 1 1 calc R U
C18 C 0.8502(2) 0.54710(15) 1.01438(14) 0.0291(3) Uani 1 1 d . .
H18A H 0.9369 0.4941 1.0066 0.044 Uiso 1 1 calc R U
H18B H 0.7622 0.5338 0.9546 0.044 Uiso 1 1 calc R U
H18C H 0.8138 0.5344 1.0857 0.044 Uiso 1 1 calc R U
C19 C 0.7615(2) 0.90540(16) 0.76612(14) 0.0300(3) Uani 1 1 d . .
H19A H 0.7561 0.8636 0.6962 0.045 Uiso 1 1 calc R U
H19B H 0.8339 0.9705 0.7659 0.045 Uiso 1 1 calc R U
H19C H 0.6556 0.9332 0.7747 0.045 Uiso 1 1 calc R U

loop_
_atom_site_aniso_label
_atom_site_aniso_U_11
_atom_site_aniso_U_22
_atom_site_aniso_U_33
_atom_site_aniso_U_23
_atom_site_aniso_U_13
_atom_site_aniso_U_12
Al1 0.01893(18) 0.0229(2) 0.01547(18) 0.00160(15) 0.00363(14) -0.00022(15)
Al2 0.02357(19) 0.0210(2) 0.01449(19) 0.00082(14) -0.00019(14) -0.00016(15)
N1 0.0266(6) 0.0234(6) 0.0147(5) 0.0011(4) 0.0048(4) 0.0045(5)
N2 0.0179(5) 0.0258(6) 0.0222(6) 0.0018(5) 0.0036(4) -0.0013(5)
N3 0.0231(6) 0.0306(6) 0.0153(5) 0.0012(5) 0.0010(4) -0.0037(5)
N4 0.0260(6) 0.0230(6) 0.0183(6) 0.0018(4) 0.0008(4) 0.0020(5)
C1 0.0434(9) 0.0277(7) 0.0166(7) 0.0031(5) 0.0048(6) 0.0177(7)
C2 0.0252(8) 0.0680(13) 0.0190(7) 0.0046(8) 0.0032(6) 0.0220(8)
C3 0.0204(7) 0.0564(11) 0.0187(7) 0.0028(7) 0.0029(5) -0.0086(7)
C4 0.0280(7) 0.0172(6) 0.0187(6) -0.0034(5) 0.0092(5) -0.0019(5)
C5 0.0167(6) 0.0280(7) 0.0333(8) -0.0062(6) -0.0003(5) -0.0033(5)
C6 0.0249(7) 0.0395(10) 0.0401(10) -0.0166(8) 0.0086(7) -0.0126(7)
C7 0.0277(8) 0.0404(10) 0.0659(14) -0.0276(10) -0.0123(8) 0.0084(7)
C8 0.0251(8) 0.0572(12) 0.0447(11) 0.0194(9) -0.0093(7) -0.0020(8)
C9 0.0458(10) 0.0319(8) 0.0204(7) -0.0018(6) 0.0110(6) -0.0012(7)
C10 0.0254(7) 0.0298(8) 0.0298(8) 0.0040(6) 0.0049(6) -0.0051(6)
C11 0.0407(9) 0.0301(8) 0.0249(7) -0.0031(6) 0.0187(7) -0.0035(7)
C12 0.0246(6) 0.0232(7) 0.0171(6) 0.0031(5) -0.0035(5) -0.0071(5)
C13 0.0293(7) 0.0214(7) 0.0231(7) -0.0030(5) 0.0010(5) 0.0029(5)
C14 0.0260(7) 0.0261(7) 0.0360(9) -0.0080(6) 0.0042(6) 0.0003(6)
C15 0.0481(10) 0.0479(11) 0.0253(8) 0.0010(7) 0.0119(7) 0.0166(9)
C16 0.0413(9) 0.0205(7) 0.0448(10) -0.0088(7) -0.0041(8) -0.0001(7)
C17 0.0351(8) 0.0294(8) 0.0229(7) 0.0018(6) -0.0060(6) -0.0014(7)
C18 0.0387(9) 0.0243(7) 0.0237(7) 0.0009(6) 0.0020(6) -0.0032(6)
C19 0.0323(8) 0.0334(8) 0.0223(7) 0.0109(6) -0.0028(6) -0.0048(7)

loop_
_atom_type_symbol
_atom_type_description
_atom_type_scat_dispersion_real
_atom_type_scat_dispersion_imag
_atom_type_scat_source
C C 0.0033 0.0016 'International Tables Vol C Tables 4.2.6.8 and 6.1.1.4'
H H 0.0000 0.0000 'International Tables Vol C Tables 4.2.6.8 and 6.1.1.4'
N N 0.0061 0.0033 'International Tables Vol C Tables 4.2.6.8 and 6.1.1.4'
Al Al 0.0645 0.0514 'International Tables Vol C Tables 4.2.6.8 and 6.1.1.4'

loop_
_geom_angle_atom_site_label_1
_geom_angle_atom_site_label_2
_geom_angle_atom_site_label_3
_geom_angle
N2 Al1 N1 68.87(6)
N2 Al1 C10 113.50(7)
N1 Al1 C10 116.28(7)
N2 Al1 C9 116.63(8)
N1 Al1 C9 116.81(7)
C10 Al1 C9 116.23(8)
N2 Al1 C4 34.47(5)
N1 Al1 C4 34.41(5)
C10 Al1 C4 120.87(7)
C9 Al1 C4 122.85(7)
N4 Al2 N3 68.81(6)
N4 Al2 C18 115.27(7)
N3 Al2 C18 115.05(7)
N4 Al2 C17 116.73(7)
N3 Al2 C17 116.90(7)
C18 Al2 C17 115.83(7)
N4 Al2 C12 34.47(5)
N3 Al2 C12 34.35(6)
C18 Al2 C12 121.18(6)
C17 Al2 C12 122.99(7)
C4 N1 C1 124.33(13)
C4 N1 Al1 90.54(9)
C1 N1 Al1 144.94(11)
C4 N2 C5 129.26(13)
C4 N2 Al1 91.00(9)
C5 N2 Al1 139.55(11)
C12 N3 C3 124.75(14)
C12 N3 Al2 90.56(9)
C3 N3 Al2 144.65(12)
C12 N4 C13 128.95(13)
C12 N4 Al2 90.68(10)
C13 N4 Al2 140.21(10)
N1 C1 C2 111.50(15)
C1 C2 C3 114.17(13)
N3 C3 C2 111.67(15)
N1 C4 N2 109.58(12)
N1 C4 C11 122.94(14)
N2 C4 C11 127.48(15)
N1 C4 Al1 55.05(7)
N2 C4 Al1 54.53(7)
C11 C4 Al1 177.91(13)
N2 C5 C7 111.85(13)
N2 C5 C6 111.90(15)
C7 C5 C6 111.12(15)
N2 C5 C8 104.62(13)
C7 C5 C8 108.83(18)
C6 C5 C8 108.20(15)
N3 C12 N4 109.94(13)
N3 C12 C19 122.96(14)
N4 C12 C19 127.09(15)
N3 C12 Al2 55.09(8)
N4 C12 Al2 54.85(8)
C19 C12 Al2 177.75(12)
N4 C13 C15 105.38(13)
N4 C13 C16 112.47(15)
C15 C13 C16 108.33(15)
N4 C13 C14 111.47(13)
C15 C13 C14 108.45(15)
C16 C13 C14 110.50(14)

loop_
_geom_bond_atom_site_label_1
_geom_bond_atom_site_label_2
_geom_bond_distance
Al1 N2 1.9224(12)
Al1 N1 1.9345(13)
Al1 C10 1.9594(17)
Al1 C9 1.9612(18)
Al1 C4 2.3601(15)
Al2 N4 1.9283(14)
Al2 N3 1.9339(13)
Al2 C18 1.9557(18)
Al2 C17 1.9576(17)
Al2 C12 2.3581(15)
N1 C4 1.334(2)
N1 C1 1.4535(19)
N2 C4 1.3359(19)
N2 C5 1.4691(19)
N3 C12 1.331(2)
N3 C3 1.458(2)
N4 C12 1.3346(19)
N4 C13 1.472(2)
C1 C2 1.519(3)
C2 C3 1.519(3)
C4 C11 1.505(2)
C5 C7 1.530(3)
C5 C6 1.531(2)
C5 C8 1.534(3)
C12 C19 1.506(2)
C13 C15 1.526(2)
C13 C16 1.535(2)
C13 C14 1.536(2)
